data_1563986
loop_
_publ_author_name
'Zhang, Nan'
'Zhu, Di'
'Herbert, David E.'
'van Leest, Nicolaas P.'
'de Bruin, Bas'
'Budzelaar, Peter H.M.'

_publ_section_title
;
 Reactivity of Rhodium(II) amido/Rhodium(I) aminyl complexes
;
_journal_name_full 'Inorganica Chimica Acta'
_journal_page_first 709
_journal_page_last 716
_journal_paper_doi 10.1016/j.ica.2018.06.015
_journal_volume 482
_journal_year 2018
_chemical_formula_moiety 'C54 H60 N6 Rh2,C6 D12'
_chemical_formula_sum 'C60 H60 D12 N6 Rh2'
_chemical_formula_weight 1095.13
_chemical_properties_physical 'air-sensitive, moisture-sensitive'
_space_group_crystal_system monoclinic
_space_group_IT_number 14
_space_group_name_Hall '-P 2yn'
_space_group_name_H-M_alt 'P 1 21/n 1'
_atom_sites_solution_hydrogens mixed
_cell_angle_alpha 90
_cell_angle_beta 90.812(17)
_cell_angle_gamma 90
_cell_formula_units_Z 4
_cell_length_a 19.368(13)
_cell_length_b 13.833(9)
_cell_length_c 19.685(12)
_cell_measurement_reflns_used 9846
_cell_measurement_temperature 150(2)
_cell_measurement_theta_max 26.4925
_cell_measurement_theta_min 2.576
_cell_volume 5273(6)
_computing_structure_refinement 'SHELXL-2017/1 (Sheldrick, 2017)'
_computing_structure_solution 'SHELXS-2017/1 (Sheldrick, 2017)'
_diffrn_ambient_temperature 150(2)
_diffrn_measured_fraction_theta_full 0.999
_diffrn_measured_fraction_theta_max 0.999
_diffrn_measurement_device_type 'Bruker D8 QUEST ECO CMOS'
_diffrn_radiation_probe x-ray
_diffrn_radiation_type MoK\a
_diffrn_radiation_wavelength 0.71073
_diffrn_reflns_av_R_equivalents 0.1093
_diffrn_reflns_av_unetI/netI 0.0392
_diffrn_reflns_Laue_measured_fraction_full 0.999
_diffrn_reflns_Laue_measured_fraction_max 0.999
_diffrn_reflns_limit_h_max 23
_diffrn_reflns_limit_h_min -23
_diffrn_reflns_limit_k_max 16
_diffrn_reflns_limit_k_min -16
_diffrn_reflns_limit_l_max 23
_diffrn_reflns_limit_l_min -23
_diffrn_reflns_number 120532
_diffrn_reflns_point_group_measured_fraction_full 0.999
_diffrn_reflns_point_group_measured_fraction_max 0.999
_diffrn_reflns_theta_full 25.242
_diffrn_reflns_theta_max 25.500
_diffrn_reflns_theta_min 2.540
_diffrn_source 'fine-focus tube'
_exptl_absorpt_coefficient_mu 0.670
_exptl_absorpt_correction_T_max 0.3955
_exptl_absorpt_correction_T_min 0.3509
_exptl_absorpt_correction_type multi-scan
_exptl_absorpt_process_details 'SADABS V2014/5 (Bruker AXS Inc.)'
_exptl_crystal_colour brown
_exptl_crystal_density_diffrn 1.379
_exptl_crystal_description block
_exptl_crystal_F_000 2256
_exptl_crystal_recrystallization_method cyclohexane-d12
_exptl_crystal_size_max 0.080
_exptl_crystal_size_mid 0.080
_exptl_crystal_size_min 0.050
_refine_diff_density_max 0.817
_refine_diff_density_min -0.705
_refine_diff_density_rms 0.079
_refine_ls_extinction_coef .
_refine_ls_extinction_method none
_refine_ls_goodness_of_fit_ref 1.044
_refine_ls_hydrogen_treatment mixed
_refine_ls_matrix_type full
_refine_ls_number_parameters 594
_refine_ls_number_reflns 9800
_refine_ls_number_restraints 15
_refine_ls_restrained_S_all 1.247
_refine_ls_R_factor_all 0.0579
_refine_ls_R_factor_gt 0.0360
_refine_ls_shift/su_max 0.002
_refine_ls_shift/su_mean 0.000
_refine_ls_structure_factor_coef Fsqd
_refine_ls_weighting_details 'w=1/[\s^2^(Fo^2^)+(0.0300P)^2^+7.8738P] where P=(Fo^2^+2Fc^2^)/3'
_refine_ls_weighting_scheme calc
_refine_ls_wR_factor_gt 0.0720
_refine_ls_wR_factor_ref 0.0804
_reflns_Friedel_coverage 0.000
_reflns_Friedel_fraction_full .
_reflns_Friedel_fraction_max .
_reflns_number_gt 7619
_reflns_number_total 9800
_reflns_threshold_expression 'I > 2\s(I)'
_cod_data_source_file ICA-2018-482-709.cif
_cod_data_source_block complex_6c_C6D12
_cod_original_sg_symbol_H-M 'P 21/n'
_cod_database_code 1563986
_shelx_space_group_comment
;
The symmetry employed for this shelxl refinement is uniquely defined
by the following loop, which should always be used as a source of
symmetry information in preference to the above space-group names.
They are only intended as comments.
;
_shelx_estimated_absorpt_t_min 0.948
_shelx_estimated_absorpt_t_max 0.967
_exptl_absorpt_special_details 'SADABS V2014/5 (Bruker AXS Inc.)'

loop_
_space_group_symop_operation_xyz
'x, y, z'
'-x+1/2, y+1/2, -z+1/2'
'-x, -y, -z'
'x-1/2, -y-1/2, z-1/2'

loop_
_atom_site_label
_atom_site_type_symbol
_atom_site_fract_x
_atom_site_fract_y
_atom_site_fract_z
_atom_site_U_iso_or_equiv
_atom_site_adp_type
_atom_site_occupancy
_atom_site_site_symmetry_order
_atom_site_calc_flag
_atom_site_refinement_flags_posn
_atom_site_refinement_flags_adp
_atom_site_refinement_flags_occupancy
_atom_site_disorder_assembly
_atom_site_disorder_group
Rh1 Rh 0.63817(2) 0.81419(2) 0.49791(2) 0.01821(7) Uani 1 1 d . . . . .
Rh2 Rh 0.47372(2) 0.72307(2) 0.69434(2) 0.01839(7) Uani 1 1 d . . . . .
N1 N 0.60658(14) 0.7513(2) 0.40980(14) 0.0234(6) Uani 1 1 d . . . . .
N2 N 0.73049(14) 0.7454(2) 0.49168(15) 0.0257(6) Uani 1 1 d . . . . .
N3 N 0.37145(14) 0.69470(19) 0.69330(14) 0.0213(6) Uani 1 1 d . . . . .
N4 N 0.48694(14) 0.62947(19) 0.77299(13) 0.0217(6) Uani 1 1 d . . . . .
N5 N 0.46998(15) 0.7924(2) 0.60644(14) 0.0207(6) Uani 1 1 d . . . . .
H5 H 0.437(2) 0.794(3) 0.581(2) 0.029(11) Uiso 1 1 d . . . . .
N6 N 0.57058(13) 0.78580(19) 0.68910(13) 0.0205(6) Uani 1 1 d . . . . .
C11 C 0.6105(2) 0.6535(3) 0.30570(19) 0.0366(9) Uani 1 1 d . . . . .
H111 H 0.578170 0.602036 0.317830 0.055 Uiso 1 1 calc R U . . .
H112 H 0.646445 0.626952 0.276458 0.055 Uiso 1 1 calc R U . . .
H113 H 0.585646 0.704867 0.281419 0.055 Uiso 1 1 calc R U . . .
C12 C 0.64353(18) 0.6943(2) 0.36953(17) 0.0263(8) Uani 1 1 d . . . . .
C13 C 0.71153(19) 0.6683(3) 0.38352(19) 0.0312(9) Uani 1 1 d . . . . .
H131 H 0.733261 0.629866 0.350008 0.037 Uiso 1 1 calc R U . . .
C14 C 0.75198(18) 0.6912(3) 0.44040(19) 0.0315(8) Uani 1 1 d . . . . .
C15 C 0.8242(2) 0.6485(3) 0.4428(2) 0.0508(12) Uani 1 1 d . . . . .
H151 H 0.858156 0.700692 0.447399 0.076 Uiso 1 1 calc R U . . .
H152 H 0.832490 0.612508 0.400872 0.076 Uiso 1 1 calc R U . . .
H153 H 0.828492 0.604779 0.481838 0.076 Uiso 1 1 calc R U . . .
C21 C 0.53563(17) 0.7692(2) 0.39140(16) 0.0235(7) Uani 1 1 d . . . . .
C22 C 0.51860(18) 0.8531(3) 0.35509(17) 0.0266(8) Uani 1 1 d . . . . .
C23 C 0.4485(2) 0.8744(3) 0.34401(19) 0.0351(9) Uani 1 1 d . . . . .
H23 H 0.435745 0.931199 0.319802 0.042 Uiso 1 1 calc R U . . .
C24 C 0.3978(2) 0.8132(3) 0.3681(2) 0.0438(11) Uani 1 1 d . . . . .
H24 H 0.350480 0.828655 0.360871 0.053 Uiso 1 1 calc R U . . .
C25 C 0.4159(2) 0.7301(3) 0.4024(2) 0.0393(10) Uani 1 1 d . . . . .
H25 H 0.380597 0.688230 0.417823 0.047 Uiso 1 1 calc R U . . .
C26 C 0.48450(18) 0.7059(2) 0.41514(18) 0.0286(8) Uani 1 1 d . . . . .
C27 C 0.5732(2) 0.9210(3) 0.32979(19) 0.0370(9) Uani 1 1 d . . . . .
H271 H 0.592120 0.895917 0.287388 0.056 Uiso 1 1 calc R U . . .
H272 H 0.610283 0.926584 0.363967 0.056 Uiso 1 1 calc R U . . .
H273 H 0.552779 0.984859 0.321549 0.056 Uiso 1 1 calc R U . . .
C28 C 0.5040(2) 0.6172(3) 0.4556(2) 0.0403(10) Uani 1 1 d . . . . .
H281 H 0.525188 0.636857 0.498933 0.060 Uiso 1 1 calc R U . . .
H282 H 0.536919 0.578397 0.429898 0.060 Uiso 1 1 calc R U . . .
H283 H 0.462515 0.578814 0.464236 0.060 Uiso 1 1 calc R U . . .
C31 C 0.77788(17) 0.7575(3) 0.54814(18) 0.0279(8) Uani 1 1 d . . . . .
C32 C 0.77439(19) 0.6908(3) 0.6018(2) 0.0338(9) Uani 1 1 d . . . . .
C33 C 0.8208(2) 0.7029(3) 0.6563(2) 0.0461(11) Uani 1 1 d . . . . .
H33 H 0.820460 0.658085 0.692909 0.055 Uiso 1 1 calc R U . . .
C34 C 0.8670(2) 0.7790(4) 0.6578(2) 0.0527(12) Uani 1 1 d . . . . .
H34 H 0.897497 0.786786 0.695596 0.063 Uiso 1 1 calc R U . . .
C35 C 0.8690(2) 0.8436(3) 0.6046(2) 0.0486(12) Uani 1 1 d . . . . .
H35 H 0.900932 0.895693 0.606271 0.058 Uiso 1 1 calc R U . . .
C36 C 0.82517(19) 0.8340(3) 0.5487(2) 0.0360(9) Uani 1 1 d . . . . .
C37 C 0.7218(2) 0.6109(3) 0.6002(2) 0.0462(11) Uani 1 1 d . . . . .
H371 H 0.726216 0.572110 0.641625 0.069 Uiso 1 1 calc R U . . .
H372 H 0.729481 0.569782 0.560453 0.069 Uiso 1 1 calc R U . . .
H373 H 0.675309 0.638839 0.597301 0.069 Uiso 1 1 calc R U . . .
C38 C 0.8292(2) 0.9025(3) 0.4894(2) 0.0465(11) Uani 1 1 d . . . . .
H381 H 0.851957 0.870277 0.451422 0.070 Uiso 1 1 calc R U . . .
H382 H 0.855724 0.959870 0.502773 0.070 Uiso 1 1 calc R U . . .
H383 H 0.782444 0.921870 0.475315 0.070 Uiso 1 1 calc R U . . .
C41 C 0.25765(18) 0.6417(3) 0.7336(2) 0.0340(9) Uani 1 1 d . . . . .
H411 H 0.240697 0.708403 0.732356 0.051 Uiso 1 1 calc R U . . .
H412 H 0.239435 0.608821 0.773698 0.051 Uiso 1 1 calc R U . . .
H413 H 0.242250 0.607620 0.692490 0.051 Uiso 1 1 calc R U . . .
C42 C 0.33575(17) 0.6419(2) 0.73735(17) 0.0236(7) Uani 1 1 d . . . . .
C43 C 0.36735(18) 0.5839(2) 0.78633(17) 0.0264(8) Uani 1 1 d . . . . .
H43 H 0.337404 0.545834 0.813201 0.032 Uiso 1 1 calc R U . . .
C44 C 0.43798(18) 0.5749(2) 0.80079(17) 0.0250(8) Uani 1 1 d . . . . .
C45 C 0.4577(2) 0.4952(3) 0.85090(19) 0.0340(9) Uani 1 1 d . . . . .
H451 H 0.488246 0.448804 0.828767 0.051 Uiso 1 1 calc R U . . .
H452 H 0.415841 0.461989 0.865832 0.051 Uiso 1 1 calc R U . . .
H453 H 0.481534 0.523642 0.890317 0.051 Uiso 1 1 calc R U . . .
C51 C 0.33200(16) 0.7489(2) 0.64372(17) 0.0206(7) Uani 1 1 d . . . . .
C52 C 0.31351(17) 0.8444(2) 0.65903(18) 0.0247(8) Uani 1 1 d . . . . .
C53 C 0.27890(18) 0.8979(3) 0.6094(2) 0.0315(9) Uani 1 1 d . . . . .
H53 H 0.265969 0.962770 0.618763 0.038 Uiso 1 1 calc R U . . .
C54 C 0.26297(18) 0.8584(3) 0.5465(2) 0.0325(9) Uani 1 1 d . . . . .
H54 H 0.239452 0.896009 0.513074 0.039 Uiso 1 1 calc R U . . .
C55 C 0.28153(18) 0.7634(3) 0.53242(18) 0.0309(8) Uani 1 1 d . . . . .
H55 H 0.270509 0.736367 0.489238 0.037 Uiso 1 1 calc R U . . .
C56 C 0.31611(17) 0.7073(2) 0.58096(17) 0.0247(8) Uani 1 1 d . . . . .
C57 C 0.3310(2) 0.8859(3) 0.72762(19) 0.0349(9) Uani 1 1 d . . . . .
H571 H 0.313563 0.952293 0.730304 0.052 Uiso 1 1 calc R U . . .
H572 H 0.381197 0.885971 0.734404 0.052 Uiso 1 1 calc R U . . .
H573 H 0.309548 0.846520 0.762939 0.052 Uiso 1 1 calc R U . . .
C58 C 0.3363(2) 0.6040(3) 0.5666(2) 0.0360(9) Uani 1 1 d . . . . .
H581 H 0.386303 0.596652 0.572688 0.054 Uiso 1 1 calc R U . . .
H582 H 0.323193 0.587478 0.519721 0.054 Uiso 1 1 calc R U . . .
H583 H 0.312421 0.560817 0.597968 0.054 Uiso 1 1 calc R U . . .
C61 C 0.55590(18) 0.6139(2) 0.79918(17) 0.0238(7) Uani 1 1 d . . . . .
C62 C 0.60152(18) 0.5533(2) 0.76502(18) 0.0270(8) Uani 1 1 d . . . . .
C63 C 0.6668(2) 0.5379(3) 0.7937(2) 0.0375(9) Uani 1 1 d . . . . .
H63 H 0.698563 0.496715 0.771448 0.045 Uiso 1 1 calc R U . . .
C64 C 0.6859(2) 0.5818(3) 0.8544(2) 0.0419(10) Uani 1 1 d . . . . .
H64 H 0.730732 0.571155 0.873103 0.050 Uiso 1 1 calc R U . . .
C65 C 0.6402(2) 0.6409(3) 0.8876(2) 0.0392(10) Uani 1 1 d . . . . .
H65 H 0.653522 0.669851 0.929505 0.047 Uiso 1 1 calc R U . . .
C66 C 0.5744(2) 0.6589(3) 0.86044(18) 0.0307(8) Uani 1 1 d . . . . .
C67 C 0.5797(2) 0.5034(3) 0.7004(2) 0.0366(9) Uani 1 1 d . . . . .
H671 H 0.540583 0.460460 0.709520 0.055 Uiso 1 1 calc R U . . .
H672 H 0.618293 0.465286 0.683159 0.055 Uiso 1 1 calc R U . . .
H673 H 0.565819 0.551751 0.666544 0.055 Uiso 1 1 calc R U . . .
C68 C 0.5237(2) 0.7223(3) 0.89734(19) 0.0400(10) Uani 1 1 d . . . . .
H681 H 0.492482 0.681766 0.923781 0.060 Uiso 1 1 calc R U . . .
H682 H 0.496875 0.760202 0.864240 0.060 Uiso 1 1 calc R U . . .
H683 H 0.548962 0.766078 0.927946 0.060 Uiso 1 1 calc R U . . .
C71 C 0.52631(16) 0.8335(2) 0.58386(16) 0.0175(7) Uani 1 1 d . . . . .
C72 C 0.58363(16) 0.8295(2) 0.63035(16) 0.0189(7) Uani 1 1 d . . . . .
C73 C 0.64766(17) 0.8734(2) 0.60725(16) 0.0214(7) Uani 1 1 d . . . . .
H73 H 0.691224 0.861079 0.633731 0.026 Uiso 1 1 calc R U . . .
C74 C 0.64781(17) 0.9447(2) 0.55592(17) 0.0234(7) Uani 1 1 d . . . . .
H74 H 0.688350 0.988544 0.550205 0.028 Uiso 1 1 calc R U . . .
C75 C 0.58919(17) 0.9509(2) 0.51147(17) 0.0230(7) Uani 1 1 d . . . . .
H75 H 0.587051 0.999582 0.473945 0.028 Uiso 1 1 calc R U . . .
C76 C 0.53592(17) 0.8824(2) 0.52011(16) 0.0206(7) Uani 1 1 d . . . . .
H76 H 0.498354 0.878440 0.484840 0.025 Uiso 1 1 calc R U . . .
C81 C 0.61731(17) 0.8108(2) 0.74384(17) 0.0235(7) Uani 1 1 d . . . . .
C82 C 0.5960(2) 0.8803(3) 0.78995(18) 0.0300(8) Uani 1 1 d . . . . .
H82 H 0.550582 0.906045 0.786671 0.036 Uiso 1 1 calc R U . . .
C83 C 0.6410(2) 0.9123(3) 0.8410(2) 0.0421(10) Uani 1 1 d . . . . .
H83 H 0.626113 0.959287 0.872810 0.051 Uiso 1 1 calc R U . . .
C84 C 0.7074(2) 0.8755(3) 0.8452(2) 0.0446(11) Uani 1 1 d . . . . .
H84 H 0.738417 0.897672 0.879662 0.054 Uiso 1 1 calc R U . . .
C85 C 0.7282(2) 0.8072(3) 0.7998(2) 0.0384(10) Uani 1 1 d . . . . .
H85 H 0.773816 0.782134 0.802833 0.046 Uiso 1 1 calc R U . . .
C86 C 0.68355(18) 0.7741(3) 0.74916(18) 0.0292(8) Uani 1 1 d . . . . .
H86 H 0.698531 0.726167 0.718126 0.035 Uiso 1 1 calc R U . . .
C01Q C 0.0439(2) 0.5311(3) 0.6060(2) 0.0522(5) Uiso 1 1 d D U . . .
D61 D 0.083954 0.508703 0.633592 0.0522(5) Uiso 1 1 calc R U . . .
D62 D 0.011571 0.476232 0.600193 0.0522(5) Uiso 1 1 calc R U . . .
C01S C 0.0678(2) 0.5645(3) 0.5381(2) 0.0522(5) Uiso 1 1 d D U . . .
D63 D 0.028271 0.588636 0.510589 0.0522(5) Uiso 1 1 calc R U . . .
D64 D 0.089701 0.510537 0.513375 0.0522(5) Uiso 1 1 calc R U . . .
C01T C 0.1194(2) 0.6446(3) 0.5506(2) 0.0522(5) Uiso 1 1 d D U . . .
D65 D 0.158153 0.619438 0.578789 0.0522(5) Uiso 1 1 calc R U . . .
D66 D 0.138316 0.665906 0.506647 0.0522(5) Uiso 1 1 calc R U . . .
C01U C 0.0880(2) 0.7291(3) 0.5855(2) 0.0522(5) Uiso 1 1 d D U . . .
D67 D 0.051163 0.757158 0.556342 0.0522(5) Uiso 1 1 calc R U . . .
D68 D 0.123668 0.779292 0.593455 0.0522(5) Uiso 1 1 calc R U . . .
C01V C 0.0068(2) 0.6166(3) 0.6434(2) 0.0522(5) Uiso 1 1 d D U . . .
D69 D -0.033520 0.638842 0.616169 0.0522(5) Uiso 1 1 calc R U . . .
D70 D -0.009569 0.594848 0.688233 0.0522(5) Uiso 1 1 calc R U . . .
C01W C 0.0583(2) 0.6984(3) 0.6522(2) 0.0522(5) Uiso 1 1 d D U . . .
D71 D 0.035081 0.754374 0.673433 0.0522(5) Uiso 1 1 calc R U . . .
D72 D 0.096143 0.677340 0.683133 0.0522(5) Uiso 1 1 calc R U . . .

loop_
_atom_site_aniso_label
_atom_site_aniso_U_11
_atom_site_aniso_U_22
_atom_site_aniso_U_33
_atom_site_aniso_U_23
_atom_site_aniso_U_13
_atom_site_aniso_U_12
Rh1 0.01688(13) 0.01722(13) 0.02062(13) -0.00083(10) 0.00306(10) 0.00333(10)
Rh2 0.01697(13) 0.02011(14) 0.01809(13) 0.00082(11) 0.00024(10) -0.00079(11)
N1 0.0248(15) 0.0226(15) 0.0231(15) -0.0027(12) 0.0039(12) 0.0008(12)
N2 0.0231(15) 0.0241(16) 0.0298(16) -0.0007(12) 0.0038(13) 0.0066(12)
N3 0.0208(14) 0.0194(14) 0.0238(14) 0.0017(12) 0.0017(12) -0.0013(12)
N4 0.0244(15) 0.0203(15) 0.0204(14) 0.0024(11) -0.0005(12) -0.0006(12)
N5 0.0164(14) 0.0251(16) 0.0207(15) -0.0015(12) -0.0027(12) 0.0001(12)
N6 0.0188(14) 0.0226(15) 0.0201(14) -0.0016(11) -0.0027(11) 0.0015(11)
C11 0.043(2) 0.040(2) 0.027(2) -0.0121(17) 0.0081(17) 0.0002(18)
C12 0.034(2) 0.0200(18) 0.0249(18) -0.0032(14) 0.0065(15) -0.0028(15)
C13 0.034(2) 0.026(2) 0.035(2) -0.0071(16) 0.0134(17) 0.0055(16)
C14 0.0267(19) 0.030(2) 0.038(2) -0.0023(17) 0.0090(16) 0.0072(16)
C15 0.037(2) 0.058(3) 0.057(3) -0.012(2) 0.006(2) 0.027(2)
C21 0.0249(17) 0.0257(18) 0.0201(17) -0.0088(14) 0.0032(14) 0.0001(15)
C22 0.0312(19) 0.0290(19) 0.0195(17) -0.0055(15) -0.0019(15) 0.0005(16)
C23 0.042(2) 0.033(2) 0.031(2) -0.0061(17) -0.0092(18) 0.0075(18)
C24 0.026(2) 0.053(3) 0.052(3) -0.022(2) -0.0108(19) 0.004(2)
C25 0.029(2) 0.039(2) 0.050(2) -0.015(2) 0.0046(18) -0.0094(18)
C26 0.0306(19) 0.0241(19) 0.0312(19) -0.0104(15) 0.0070(16) -0.0052(15)
C27 0.047(2) 0.034(2) 0.030(2) 0.0051(17) 0.0009(18) -0.0025(18)
C28 0.043(2) 0.029(2) 0.050(3) 0.0006(18) 0.014(2) -0.0078(18)
C31 0.0206(17) 0.029(2) 0.034(2) -0.0044(16) 0.0034(15) 0.0123(15)
C32 0.0282(19) 0.032(2) 0.041(2) -0.0022(18) 0.0019(17) 0.0173(17)
C33 0.039(2) 0.056(3) 0.043(2) 0.002(2) -0.004(2) 0.026(2)
C34 0.029(2) 0.075(3) 0.053(3) -0.018(3) -0.014(2) 0.020(2)
C35 0.026(2) 0.051(3) 0.068(3) -0.014(2) -0.010(2) 0.0054(19)
C36 0.0206(18) 0.035(2) 0.053(3) -0.0076(18) 0.0029(18) 0.0082(16)
C37 0.059(3) 0.034(2) 0.045(2) 0.0099(19) 0.004(2) 0.012(2)
C38 0.029(2) 0.039(2) 0.072(3) 0.006(2) 0.007(2) -0.0037(18)
C41 0.0260(19) 0.035(2) 0.041(2) 0.0087(18) 0.0056(17) -0.0037(16)
C42 0.0257(18) 0.0191(17) 0.0261(18) -0.0005(14) 0.0047(15) -0.0020(14)
C43 0.0284(19) 0.0231(18) 0.0280(19) 0.0058(15) 0.0058(15) -0.0056(15)
C44 0.034(2) 0.0213(18) 0.0203(17) 0.0004(14) 0.0014(15) 0.0022(15)
C45 0.038(2) 0.029(2) 0.035(2) 0.0133(16) -0.0008(17) -0.0012(17)
C51 0.0147(15) 0.0223(17) 0.0247(17) 0.0052(14) 0.0016(13) -0.0016(13)
C52 0.0185(17) 0.0248(18) 0.0309(19) 0.0017(15) 0.0069(15) -0.0020(14)
C53 0.0239(18) 0.0241(19) 0.047(2) 0.0067(17) 0.0072(17) 0.0020(15)
C54 0.0227(19) 0.036(2) 0.039(2) 0.0137(18) -0.0036(16) 0.0010(16)
C55 0.0221(18) 0.043(2) 0.0270(19) 0.0014(17) -0.0043(15) -0.0097(17)
C56 0.0196(17) 0.0265(19) 0.0280(18) 0.0015(15) 0.0018(14) -0.0060(14)
C57 0.040(2) 0.029(2) 0.036(2) -0.0020(17) 0.0092(18) -0.0010(17)
C58 0.041(2) 0.032(2) 0.034(2) -0.0056(17) -0.0016(18) -0.0034(18)
C61 0.0274(18) 0.0198(17) 0.0242(18) 0.0056(14) -0.0036(14) -0.0030(14)
C62 0.0268(19) 0.0193(17) 0.035(2) 0.0038(15) -0.0015(16) -0.0010(15)
C63 0.030(2) 0.029(2) 0.053(3) 0.0090(19) -0.0016(19) 0.0031(17)
C64 0.032(2) 0.042(2) 0.051(3) 0.019(2) -0.021(2) -0.0028(19)
C65 0.045(2) 0.040(2) 0.033(2) 0.0110(18) -0.0146(19) -0.010(2)
C66 0.040(2) 0.028(2) 0.0237(18) 0.0066(15) -0.0074(16) -0.0059(16)
C67 0.033(2) 0.031(2) 0.045(2) -0.0101(18) 0.0037(18) 0.0010(17)
C68 0.052(3) 0.041(2) 0.027(2) -0.0056(18) -0.0023(18) -0.005(2)
C71 0.0167(16) 0.0165(17) 0.0194(16) -0.0034(13) 0.0054(13) 0.0017(12)
C72 0.0202(16) 0.0165(17) 0.0200(17) -0.0031(13) 0.0020(13) 0.0026(13)
C73 0.0202(17) 0.0219(17) 0.0222(17) -0.0054(14) 0.0005(14) 0.0004(14)
C74 0.0251(18) 0.0192(17) 0.0260(18) -0.0035(14) 0.0077(15) -0.0016(14)
C75 0.0275(18) 0.0187(17) 0.0228(17) 0.0007(14) 0.0063(14) 0.0056(14)
C76 0.0199(16) 0.0201(17) 0.0218(17) -0.0025(13) 0.0013(13) 0.0066(13)
C81 0.0265(18) 0.0229(17) 0.0212(17) 0.0044(14) -0.0021(14) -0.0033(15)
C82 0.037(2) 0.0247(19) 0.0280(19) -0.0005(15) -0.0035(16) -0.0004(16)
C83 0.065(3) 0.027(2) 0.033(2) -0.0067(17) -0.010(2) -0.006(2)
C84 0.057(3) 0.039(2) 0.038(2) 0.0064(19) -0.022(2) -0.022(2)
C85 0.029(2) 0.040(2) 0.045(2) 0.015(2) -0.0146(18) -0.0037(18)
C86 0.0265(18) 0.031(2) 0.0297(19) 0.0009(16) -0.0031(15) -0.0033(16)

loop_
_atom_type_symbol
_atom_type_description
_atom_type_scat_dispersion_real
_atom_type_scat_dispersion_imag
_atom_type_scat_source
C C 0.0033 0.0016 'International Tables Vol C Tables 4.2.6.8 and 6.1.1.4'
H H 0.0000 0.0000 'International Tables Vol C Tables 4.2.6.8 and 6.1.1.4'
N N 0.0061 0.0033 'International Tables Vol C Tables 4.2.6.8 and 6.1.1.4'
Rh Rh -1.1178 0.9187 'International Tables Vol C Tables 4.2.6.8 and 6.1.1.4'
D D 0.0000 0.0000 'International Tables Vol C Tables 4.2.6.8 and 6.1.1.4'

loop_
_geom_angle_atom_site_label_1
_geom_angle_atom_site_label_2
_geom_angle_atom_site_label_3
_geom_angle
_geom_angle_site_symmetry_1
_geom_angle_site_symmetry_3
N1 Rh1 N2 90.15(12) . .
N1 Rh1 C75 110.96(12) . .
N2 Rh1 C75 144.70(12) . .
N1 Rh1 C74 147.17(12) . .
N2 Rh1 C74 110.91(13) . .
C75 Rh1 C74 38.96(13) . .
N1 Rh1 C76 95.19(12) . .
N2 Rh1 C76 171.81(12) . .
C75 Rh1 C76 37.58(12) . .
C74 Rh1 C76 67.19(13) . .
N1 Rh1 C73 165.78(11) . .
N2 Rh1 C73 99.44(12) . .
C75 Rh1 C73 66.34(12) . .
C74 Rh1 C73 36.77(12) . .
C76 Rh1 C73 74.21(12) . .
N5 Rh2 N3 93.53(11) . .
N5 Rh2 N4 167.93(11) . .
N3 Rh2 N4 89.82(11) . .
N5 Rh2 N6 77.01(11) . .
N3 Rh2 N6 165.98(11) . .
N4 Rh2 N6 101.57(11) . .
C12 N1 C21 118.1(3) . .
C12 N1 Rh1 127.2(2) . .
C21 N1 Rh1 114.7(2) . .
C14 N2 C31 116.7(3) . .
C14 N2 Rh1 126.6(2) . .
C31 N2 Rh1 116.8(2) . .
C42 N3 C51 116.8(3) . .
C42 N3 Rh2 128.1(2) . .
C51 N3 Rh2 114.6(2) . .
C44 N4 C61 115.4(3) . .
C44 N4 Rh2 126.2(2) . .
C61 N4 Rh2 118.3(2) . .
C71 N5 Rh2 119.0(2) . .
C71 N5 H5 116(3) . .
Rh2 N5 H5 125(3) . .
C72 N6 C81 114.6(3) . .
C72 N6 Rh2 114.6(2) . .
C81 N6 Rh2 128.6(2) . .
C12 C11 H111 109.5 . .
C12 C11 H112 109.5 . .
H111 C11 H112 109.5 . .
C12 C11 H113 109.5 . .
H111 C11 H113 109.5 . .
H112 C11 H113 109.5 . .
N1 C12 C13 123.4(3) . .
N1 C12 C11 119.4(3) . .
C13 C12 C11 117.1(3) . .
C12 C13 C14 128.4(3) . .
C12 C13 H131 115.8 . .
C14 C13 H131 115.8 . .
N2 C14 C13 124.1(3) . .
N2 C14 C15 119.6(3) . .
C13 C14 C15 116.3(3) . .
C14 C15 H151 109.5 . .
C14 C15 H152 109.5 . .
H151 C15 H152 109.5 . .
C14 C15 H153 109.5 . .
H151 C15 H153 109.5 . .
H152 C15 H153 109.5 . .
C22 C21 C26 121.6(3) . .
C22 C21 N1 119.2(3) . .
C26 C21 N1 119.0(3) . .
C21 C22 C23 118.3(3) . .
C21 C22 C27 121.7(3) . .
C23 C22 C27 120.0(3) . .
C24 C23 C22 120.5(4) . .
C24 C23 H23 119.7 . .
C22 C23 H23 119.7 . .
C25 C24 C23 120.1(4) . .
C25 C24 H24 120.0 . .
C23 C24 H24 120.0 . .
C24 C25 C26 121.8(4) . .
C24 C25 H25 119.1 . .
C26 C25 H25 119.1 . .
C25 C26 C21 117.7(4) . .
C25 C26 C28 121.6(3) . .
C21 C26 C28 120.7(3) . .
C22 C27 H271 109.5 . .
C22 C27 H272 109.5 . .
H271 C27 H272 109.5 . .
C22 C27 H273 109.5 . .
H271 C27 H273 109.5 . .
H272 C27 H273 109.5 . .
C26 C28 H281 109.5 . .
C26 C28 H282 109.5 . .
H281 C28 H282 109.5 . .
C26 C28 H283 109.5 . .
H281 C28 H283 109.5 . .
H282 C28 H283 109.5 . .
C36 C31 C32 121.9(4) . .
C36 C31 N2 120.2(3) . .
C32 C31 N2 117.8(3) . .
C33 C32 C31 117.5(4) . .
C33 C32 C37 122.1(4) . .
C31 C32 C37 120.4(4) . .
C34 C33 C32 121.0(4) . .
C34 C33 H33 119.5 . .
C32 C33 H33 119.5 . .
C35 C34 C33 120.3(4) . .
C35 C34 H34 119.9 . .
C33 C34 H34 119.9 . .
C34 C35 C36 121.1(4) . .
C34 C35 H35 119.4 . .
C36 C35 H35 119.4 . .
C35 C36 C31 118.2(4) . .
C35 C36 C38 121.1(4) . .
C31 C36 C38 120.7(4) . .
C32 C37 H371 109.5 . .
C32 C37 H372 109.5 . .
H371 C37 H372 109.5 . .
C32 C37 H373 109.5 . .
H371 C37 H373 109.5 . .
H372 C37 H373 109.5 . .
C36 C38 H381 109.5 . .
C36 C38 H382 109.5 . .
H381 C38 H382 109.5 . .
C36 C38 H383 109.5 . .
H381 C38 H383 109.5 . .
H382 C38 H383 109.5 . .
C42 C41 H411 109.5 . .
C42 C41 H412 109.5 . .
H411 C41 H412 109.5 . .
C42 C41 H413 109.5 . .
H411 C41 H413 109.5 . .
H412 C41 H413 109.5 . .
N3 C42 C43 122.7(3) . .
N3 C42 C41 119.8(3) . .
C43 C42 C41 117.5(3) . .
C42 C43 C44 127.8(3) . .
C42 C43 H43 116.1 . .
C44 C43 H43 116.1 . .
N4 C44 C43 124.3(3) . .
N4 C44 C45 120.1(3) . .
C43 C44 C45 115.5(3) . .
C44 C45 H451 109.5 . .
C44 C45 H452 109.5 . .
H451 C45 H452 109.5 . .
C44 C45 H453 109.5 . .
H451 C45 H453 109.5 . .
H452 C45 H453 109.5 . .
C56 C51 C52 121.7(3) . .
C56 C51 N3 119.6(3) . .
C52 C51 N3 118.6(3) . .
C53 C52 C51 118.2(3) . .
C53 C52 C57 121.9(3) . .
C51 C52 C57 119.9(3) . .
C54 C53 C52 121.2(3) . .
C54 C53 H53 119.4 . .
C52 C53 H53 119.4 . .
C53 C54 C55 119.8(3) . .
C53 C54 H54 120.1 . .
C55 C54 H54 120.1 . .
C54 C55 C56 120.8(3) . .
C54 C55 H55 119.6 . .
C56 C55 H55 119.6 . .
C51 C56 C55 118.4(3) . .
C51 C56 C58 120.2(3) . .
C55 C56 C58 121.4(3) . .
C52 C57 H571 109.5 . .
C52 C57 H572 109.5 . .
H571 C57 H572 109.5 . .
C52 C57 H573 109.5 . .
H571 C57 H573 109.5 . .
H572 C57 H573 109.5 . .
C56 C58 H581 109.5 . .
C56 C58 H582 109.5 . .
H581 C58 H582 109.5 . .
C56 C58 H583 109.5 . .
H581 C58 H583 109.5 . .
H582 C58 H583 109.5 . .
C62 C61 C66 121.7(3) . .
C62 C61 N4 120.5(3) . .
C66 C61 N4 117.8(3) . .
C63 C62 C61 118.2(3) . .
C63 C62 C67 121.1(3) . .
C61 C62 C67 120.7(3) . .
C64 C63 C62 120.8(4) . .
C64 C63 H63 119.6 . .
C62 C63 H63 119.6 . .
C65 C64 C63 120.2(4) . .
C65 C64 H64 119.9 . .
C63 C64 H64 119.9 . .
C64 C65 C66 120.9(4) . .
C64 C65 H65 119.6 . .
C66 C65 H65 119.6 . .
C65 C66 C61 118.1(4) . .
C65 C66 C68 121.0(3) . .
C61 C66 C68 120.9(3) . .
C62 C67 H671 109.5 . .
C62 C67 H672 109.5 . .
H671 C67 H672 109.5 . .
C62 C67 H673 109.5 . .
H671 C67 H673 109.5 . .
H672 C67 H673 109.5 . .
C66 C68 H681 109.5 . .
C66 C68 H682 109.5 . .
H681 C68 H682 109.5 . .
C66 C68 H683 109.5 . .
H681 C68 H683 109.5 . .
H682 C68 H683 109.5 . .
N5 C71 C72 114.1(3) . .
N5 C71 C76 128.1(3) . .
C72 C71 C76 117.8(3) . .
N6 C72 C71 114.7(3) . .
N6 C72 C73 129.2(3) . .
C71 C72 C73 116.1(3) . .
C74 C73 C72 121.6(3) . .
C74 C73 Rh1 65.25(18) . .
C72 C73 Rh1 95.0(2) . .
C74 C73 H73 118.8 . .
C72 C73 H73 118.8 . .
Rh1 C73 H73 118.8 . .
C73 C74 C75 118.1(3) . .
C73 C74 Rh1 78.0(2) . .
C75 C74 Rh1 70.21(19) . .
C73 C74 H74 120.9 . .
C75 C74 H74 120.9 . .
Rh1 C74 H74 120.9 . .
C76 C75 C74 117.5(3) . .
C76 C75 Rh1 75.35(19) . .
C74 C75 Rh1 70.84(18) . .
C76 C75 H75 121.2 . .
C74 C75 H75 121.2 . .
Rh1 C75 H75 121.2 . .
C75 C76 C71 121.6(3) . .
C75 C76 Rh1 67.07(18) . .
C71 C76 Rh1 95.6(2) . .
C75 C76 H76 118.5 . .
C71 C76 H76 118.5 . .
Rh1 C76 H76 118.5 . .
C86 C81 C82 119.3(3) . .
C86 C81 N6 122.8(3) . .
C82 C81 N6 117.8(3) . .
C81 C82 C83 120.2(4) . .
C81 C82 H82 119.9 . .
C83 C82 H82 119.9 . .
C84 C83 C82 119.8(4) . .
C84 C83 H83 120.1 . .
C82 C83 H83 120.1 . .
C85 C84 C83 119.8(4) . .
C85 C84 H84 120.1 . .
C83 C84 H84 120.1 . .
C84 C85 C86 120.8(4) . .
C84 C85 H85 119.6 . .
C86 C85 H85 119.6 . .
C81 C86 C85 120.1(4) . .
C81 C86 H86 119.9 . .
C85 C86 H86 119.9 . .
C01S C01Q C01V 109.6(4) . .
C01S C01Q D61 109.8 . .
C01V C01Q D61 109.8 . .
C01S C01Q D62 109.8 . .
C01V C01Q D62 109.8 . .
D61 C01Q D62 108.2 . .
C01Q C01S C01T 107.1(4) . .
C01Q C01S D63 110.3 . .
C01T C01S D63 110.3 . .
C01Q C01S D64 110.3 . .
C01T C01S D64 110.3 . .
D63 C01S D64 108.6 . .
C01U C01T C01S 112.2(4) . .
C01U C01T D65 109.2 . .
C01S C01T D65 109.2 . .
C01U C01T D66 109.2 . .
C01S C01T D66 109.2 . .
D65 C01T D66 107.9 . .
C01T C01U C01W 110.2(4) . .
C01T C01U D67 109.6 . .
C01W C01U D67 109.6 . .
C01T C01U D68 109.6 . .
C01W C01U D68 109.6 . .
D67 C01U D68 108.1 . .
C01W C01V C01Q 108.2(4) . .
C01W C01V D69 110.1 . .
C01Q C01V D69 110.1 . .
C01W C01V D70 110.1 . .
C01Q C01V D70 110.1 . .
D69 C01V D70 108.4 . .
C01U C01W C01V 111.7(4) . .
C01U C01W D71 109.3 . .
C01V C01W D71 109.3 . .
C01U C01W D72 109.3 . .
C01V C01W D72 109.3 . .
D71 C01W D72 107.9 . .

loop_
_geom_bond_atom_site_label_1
_geom_bond_atom_site_label_2
_geom_bond_distance
_geom_bond_site_symmetry_2
Rh1 N1 2.027(3) .
Rh1 N2 2.031(3) .
Rh1 C75 2.134(3) .
Rh1 C74 2.143(3) .
Rh1 C76 2.242(3) .
Rh1 C73 2.307(3) .
Rh2 N5 1.979(3) .
Rh2 N3 2.019(3) .
Rh2 N4 2.032(3) .
Rh2 N6 2.071(3) .
N1 C12 1.334(4) .
N1 C21 1.437(4) .
N2 C14 1.329(4) .
N2 C31 1.441(5) .
N3 C42 1.334(4) .
N3 C51 1.441(4) .
N4 C44 1.335(4) .
N4 C61 1.441(4) .
N5 C71 1.313(4) .
N5 H5 0.80(4) .
N6 C72 1.332(4) .
N6 C81 1.439(4) .
C11 C12 1.511(5) .
C11 H111 0.9800 .
C11 H112 0.9800 .
C11 H113 0.9800 .
C12 C13 1.389(5) .
C13 C14 1.394(5) .
C13 H131 0.9500 .
C14 C15 1.518(5) .
C15 H151 0.9800 .
C15 H152 0.9800 .
C15 H153 0.9800 .
C21 C22 1.400(5) .
C21 C26 1.407(5) .
C22 C23 1.403(5) .
C22 C27 1.505(5) .
C23 C24 1.385(6) .
C23 H23 0.9500 .
C24 C25 1.377(6) .
C24 H24 0.9500 .
C25 C26 1.389(5) .
C25 H25 0.9500 .
C26 C28 1.507(5) .
C27 H271 0.9800 .
C27 H272 0.9800 .
C27 H273 0.9800 .
C28 H281 0.9800 .
C28 H282 0.9800 .
C28 H283 0.9800 .
C31 C36 1.399(5) .
C31 C32 1.405(5) .
C32 C33 1.400(6) .
C32 C37 1.503(6) .
C33 C34 1.382(7) .
C33 H33 0.9500 .
C34 C35 1.377(7) .
C34 H34 0.9500 .
C35 C36 1.387(6) .
C35 H35 0.9500 .
C36 C38 1.507(6) .
C37 H371 0.9800 .
C37 H372 0.9800 .
C37 H373 0.9800 .
C38 H381 0.9800 .
C38 H382 0.9800 .
C38 H383 0.9800 .
C41 C42 1.513(5) .
C41 H411 0.9800 .
C41 H412 0.9800 .
C41 H413 0.9800 .
C42 C43 1.390(5) .
C43 C44 1.399(5) .
C43 H43 0.9500 .
C44 C45 1.524(5) .
C45 H451 0.9800 .
C45 H452 0.9800 .
C45 H453 0.9800 .
C51 C56 1.394(5) .
C51 C52 1.403(5) .
C52 C53 1.391(5) .
C52 C57 1.501(5) .
C53 C54 1.384(5) .
C53 H53 0.9500 .
C54 C55 1.392(5) .
C54 H54 0.9500 .
C55 C56 1.394(5) .
C55 H55 0.9500 .
C56 C58 1.509(5) .
C57 H571 0.9800 .
C57 H572 0.9800 .
C57 H573 0.9800 .
C58 H581 0.9800 .
C58 H582 0.9800 .
C58 H583 0.9800 .
C61 C62 1.397(5) .
C61 C66 1.399(5) .
C62 C63 1.394(5) .
C62 C67 1.502(5) .
C63 C64 1.385(6) .
C63 H63 0.9500 .
C64 C65 1.378(6) .
C64 H64 0.9500 .
C65 C66 1.397(5) .
C65 H65 0.9500 .
C66 C68 1.510(6) .
C67 H671 0.9800 .
C67 H672 0.9800 .
C67 H673 0.9800 .
C68 H681 0.9800 .
C68 H682 0.9800 .
C68 H683 0.9800 .
C71 C72 1.430(5) .
C71 C76 1.440(4) .
C72 C73 1.459(4) .
C73 C74 1.412(5) .
C73 H73 1.0000 .
C74 C75 1.426(5) .
C74 H74 1.0000 .
C75 C76 1.413(5) .
C75 H75 1.0000 .
C76 H76 1.0000 .
C81 C86 1.382(5) .
C81 C82 1.389(5) .
C82 C83 1.393(5) .
C82 H82 0.9500 .
C83 C84 1.386(6) .
C83 H83 0.9500 .
C84 C85 1.365(6) .
C84 H84 0.9500 .
C85 C86 1.388(5) .
C85 H85 0.9500 .
C86 H86 0.9500 .
C01Q C01S 1.493(6) .
C01Q C01V 1.572(6) .
C01Q D61 0.9900 .
C01Q D62 0.9900 .
C01S C01T 1.509(6) .
C01S D63 0.9900 .
C01S D64 0.9900 .
C01T C01U 1.489(6) .
C01T D65 0.9900 .
C01T D66 0.9900 .
C01U C01W 1.502(6) .
C01U D67 0.9900 .
C01U D68 0.9900 .
C01V C01W 1.516(6) .
C01V D69 0.9900 .
C01V D70 0.9900 .
C01W D71 0.9900 .
C01W D72 0.9900 .

loop_
_geom_torsion_atom_site_label_1
_geom_torsion_atom_site_label_2
_geom_torsion_atom_site_label_3
_geom_torsion_atom_site_label_4
_geom_torsion
_geom_torsion_site_symmetry_1
_geom_torsion_site_symmetry_2
_geom_torsion_site_symmetry_3
_geom_torsion_site_symmetry_4
C21 N1 C12 C13 -177.0(3) . . . .
Rh1 N1 C12 C13 0.7(5) . . . .
C21 N1 C12 C11 1.8(5) . . . .
Rh1 N1 C12 C11 179.6(2) . . . .
N1 C12 C13 C14 2.9(6) . . . .
C11 C12 C13 C14 -175.9(4) . . . .
C31 N2 C14 C13 176.7(3) . . . .
Rh1 N2 C14 C13 -4.1(5) . . . .
C31 N2 C14 C15 -1.8(5) . . . .
Rh1 N2 C14 C15 177.3(3) . . . .
C12 C13 C14 N2 -1.1(6) . . . .
C12 C13 C14 C15 177.5(4) . . . .
C12 N1 C21 C22 -96.1(4) . . . .
Rh1 N1 C21 C22 85.9(3) . . . .
C12 N1 C21 C26 89.1(4) . . . .
Rh1 N1 C21 C26 -89.0(3) . . . .
C26 C21 C22 C23 1.5(5) . . . .
N1 C21 C22 C23 -173.3(3) . . . .
C26 C21 C22 C27 179.9(3) . . . .
N1 C21 C22 C27 5.1(5) . . . .
C21 C22 C23 C24 -0.5(5) . . . .
C27 C22 C23 C24 -178.9(3) . . . .
C22 C23 C24 C25 -0.9(6) . . . .
C23 C24 C25 C26 1.3(6) . . . .
C24 C25 C26 C21 -0.3(5) . . . .
C24 C25 C26 C28 177.1(4) . . . .
C22 C21 C26 C25 -1.1(5) . . . .
N1 C21 C26 C25 173.6(3) . . . .
C22 C21 C26 C28 -178.5(3) . . . .
N1 C21 C26 C28 -3.8(5) . . . .
C14 N2 C31 C36 89.6(4) . . . .
Rh1 N2 C31 C36 -89.6(3) . . . .
C14 N2 C31 C32 -90.8(4) . . . .
Rh1 N2 C31 C32 90.0(3) . . . .
C36 C31 C32 C33 -0.6(5) . . . .
N2 C31 C32 C33 179.8(3) . . . .
C36 C31 C32 C37 178.6(3) . . . .
N2 C31 C32 C37 -1.1(5) . . . .
C31 C32 C33 C34 1.5(6) . . . .
C37 C32 C33 C34 -177.6(4) . . . .
C32 C33 C34 C35 -1.2(6) . . . .
C33 C34 C35 C36 -0.1(6) . . . .
C34 C35 C36 C31 1.0(6) . . . .
C34 C35 C36 C38 -177.7(4) . . . .
C32 C31 C36 C35 -0.7(5) . . . .
N2 C31 C36 C35 179.0(3) . . . .
C32 C31 C36 C38 178.1(3) . . . .
N2 C31 C36 C38 -2.3(5) . . . .
C51 N3 C42 C43 177.9(3) . . . .
Rh2 N3 C42 C43 -11.0(5) . . . .
C51 N3 C42 C41 -0.3(5) . . . .
Rh2 N3 C42 C41 170.8(2) . . . .
N3 C42 C43 C44 4.2(6) . . . .
C41 C42 C43 C44 -177.6(3) . . . .
C61 N4 C44 C43 174.9(3) . . . .
Rh2 N4 C44 C43 -9.7(5) . . . .
C61 N4 C44 C45 -6.3(4) . . . .
Rh2 N4 C44 C45 169.1(2) . . . .
C42 C43 C44 N4 6.9(6) . . . .
C42 C43 C44 C45 -172.0(3) . . . .
C42 N3 C51 C56 -91.3(4) . . . .
Rh2 N3 C51 C56 96.4(3) . . . .
C42 N3 C51 C52 91.7(4) . . . .
Rh2 N3 C51 C52 -80.5(3) . . . .
C56 C51 C52 C53 -0.5(5) . . . .
N3 C51 C52 C53 176.4(3) . . . .
C56 C51 C52 C57 179.3(3) . . . .
N3 C51 C52 C57 -3.8(4) . . . .
C51 C52 C53 C54 0.0(5) . . . .
C57 C52 C53 C54 -179.7(3) . . . .
C52 C53 C54 C55 0.2(5) . . . .
C53 C54 C55 C56 0.0(5) . . . .
C52 C51 C56 C55 0.7(5) . . . .
N3 C51 C56 C55 -176.2(3) . . . .
C52 C51 C56 C58 -179.4(3) . . . .
N3 C51 C56 C58 3.7(5) . . . .
C54 C55 C56 C51 -0.4(5) . . . .
C54 C55 C56 C58 179.7(3) . . . .
C44 N4 C61 C62 97.2(4) . . . .
Rh2 N4 C61 C62 -78.5(3) . . . .
C44 N4 C61 C66 -80.9(4) . . . .
Rh2 N4 C61 C66 103.4(3) . . . .
C66 C61 C62 C63 0.3(5) . . . .
N4 C61 C62 C63 -177.7(3) . . . .
C66 C61 C62 C67 178.1(3) . . . .
N4 C61 C62 C67 0.0(5) . . . .
C61 C62 C63 C64 -0.3(5) . . . .
C67 C62 C63 C64 -178.0(4) . . . .
C62 C63 C64 C65 0.6(6) . . . .
C63 C64 C65 C66 -1.0(6) . . . .
C64 C65 C66 C61 1.0(5) . . . .
C64 C65 C66 C68 179.0(4) . . . .
C62 C61 C66 C65 -0.7(5) . . . .
N4 C61 C66 C65 177.4(3) . . . .
C62 C61 C66 C68 -178.6(3) . . . .
N4 C61 C66 C68 -0.5(5) . . . .
Rh2 N5 C71 C72 -5.3(4) . . . .
Rh2 N5 C71 C76 176.2(2) . . . .
C81 N6 C72 C71 -158.8(3) . . . .
Rh2 N6 C72 C71 5.7(3) . . . .
C81 N6 C72 C73 21.2(5) . . . .
Rh2 N6 C72 C73 -174.3(3) . . . .
N5 C71 C72 N6 -0.6(4) . . . .
C76 C71 C72 N6 178.1(3) . . . .
N5 C71 C72 C73 179.4(3) . . . .
C76 C71 C72 C73 -1.9(4) . . . .
N6 C72 C73 C74 -157.4(3) . . . .
C71 C72 C73 C74 22.6(4) . . . .
N6 C72 C73 Rh1 138.7(3) . . . .
C71 C72 C73 Rh1 -41.3(3) . . . .
C72 C73 C74 C75 -20.5(5) . . . .
Rh1 C73 C74 C75 59.6(3) . . . .
C72 C73 C74 Rh1 -80.1(3) . . . .
C73 C74 C75 C76 -2.6(4) . . . .
Rh1 C74 C75 C76 61.1(3) . . . .
C73 C74 C75 Rh1 -63.7(3) . . . .
C74 C75 C76 C71 23.5(4) . . . .
Rh1 C75 C76 C71 82.2(3) . . . .
C74 C75 C76 Rh1 -58.8(3) . . . .
N5 C71 C76 C75 157.5(3) . . . .
C72 C71 C76 C75 -21.0(4) . . . .
N5 C71 C76 Rh1 -136.1(3) . . . .
C72 C71 C76 Rh1 45.5(3) . . . .
C72 N6 C81 C86 -76.4(4) . . . .
Rh2 N6 C81 C86 121.7(3) . . . .
C72 N6 C81 C82 98.7(4) . . . .
Rh2 N6 C81 C82 -63.3(4) . . . .
C86 C81 C82 C83 -0.1(5) . . . .
N6 C81 C82 C83 -175.3(3) . . . .
C81 C82 C83 C84 0.7(6) . . . .
C82 C83 C84 C85 -0.7(6) . . . .
C83 C84 C85 C86 0.0(6) . . . .
C82 C81 C86 C85 -0.5(5) . . . .
N6 C81 C86 C85 174.4(3) . . . .
C84 C85 C86 C81 0.6(6) . . . .
C01V C01Q C01S C01T 62.1(5) . . . .
C01Q C01S C01T C01U -62.1(5) . . . .
C01S C01T C01U C01W 58.3(5) . . . .
C01S C01Q C01V C01W -60.3(5) . . . .
C01T C01U C01W C01V -55.4(5) . . . .
C01Q C01V C01W C01U 55.9(5) . . . .
